data_1544346
loop_
_publ_author_name
'Shannon, R.D.'
'Prewitt, C.T.'

_publ_section_title
;
 Synthesis and structure of a new high-pressure form of Rh2O3
;
_journal_name_full 'Journal of Solid State Chemistry'
_journal_page_first 134
_journal_page_last 136
_journal_volume 2
_journal_year 1970
_chemical_formula_sum 'O3 Rh2'
_chemical_name_common 'Rh2O3 II High-P phase'
_space_group_IT_number 60
_space_group_name_H-M_alt 'P b n a'
_symmetry_space_group_name_Hall '-P 2ac 2b'
_symmetry_space_group_name_H-M 'P b n a'
_cell_angle_alpha 90
_cell_angle_beta 90
_cell_angle_gamma 90
_cell_formula_units_Z 4
_cell_length_a 5.1686(3)
_cell_length_b 5.3814(4)
_cell_length_c 7.2426(4)
_cell_volume 201.45(2)
_cod_data_source_file Rh2O3II.cif
_cod_data_source_block Rh2O3-II
_cod_original_formula_sum 'Rh2 O3'
_cod_database_code 1544346

loop_
_space_group_symop_operation_xyz
'x, y, z'
'-x, -y, -z'
'-x+1/2, y+1/2, -z+1/2'
'x+1/2, -y+1/2, z+1/2'
'x, -y+1/2, -z'
'-x, y+1/2, z'
'-x+1/2, -y, z+1/2'
'x+1/2, y, -z+1/2'

loop_
_atom_site_label
_atom_site_occupancy
_atom_site_fract_x
_atom_site_fract_y
_atom_site_fract_z
_atom_site_adp_type
_atom_site_B_iso_or_equiv
_atom_site_type_symbol
Rh 1.0 0.74980(10) 0.0312(2) 0.10580(10) Biso 0.150000 Rh
O1 1.0 0.6037(11) 0.1161(10) 0.8494(8) Biso 0.080000 O
O2 1.0 0.0505(16) 0.250000 0.000000 Biso 0.140000 O
